data_4128378
loop_
_publ_author_name
'Boreen, Michael A.'
'Lohrey, Trevor D.'
'Rao, Guodong'
'Britt, R. David'
'Maron, Laurent'
'Arnold, John'

_publ_section_title
;
 A Uranium Tri-Rhenium Triple Inverse Sandwich Compound.
;
_journal_issue 13
_journal_name_full 'Journal of the American Chemical Society'
_journal_page_first 5144
_journal_page_last 5148
_journal_paper_doi 10.1021/jacs.9b01331
_journal_volume 141
_journal_year 2019
_chemical_formula_moiety 'C109 H148 N8 Re3 U'
_chemical_formula_sum 'C109 H148 N8 Re3 U'
_chemical_formula_weight 2366.98
_space_group_crystal_system monoclinic
_space_group_IT_number 14
_space_group_name_Hall '-P 2yn'
_space_group_name_H-M_alt 'P 1 21/n 1'
_atom_sites_solution_hydrogens geom
_atom_sites_solution_primary iterative
_atom_sites_solution_secondary difmap
_audit_creation_method SHELXL-2014/7
_cell_angle_alpha 90
_cell_angle_beta 98.321(2)
_cell_angle_gamma 90
_cell_formula_units_Z 4
_cell_length_a 16.8272(8)
_cell_length_b 19.4767(9)
_cell_length_c 30.7821(15)
_cell_measurement_reflns_used 128667
_cell_measurement_temperature 100(2)
_cell_measurement_theta_max 26.042
_cell_measurement_theta_min 2.026
_cell_volume 9982.3(8)
_computing_cell_refinement 'SAINT V8.38A Bruker, Madison WI'
_computing_data_collection 'Bruker APEX3 Bruker, Madison WI'
_computing_data_reduction 'SAINT V8.38A Bruker, Madison WI'
_computing_molecular_graphics ORTEP-32
_computing_publication_material WinGX
_computing_structure_refinement 'SHELXL-2014/7 (Sheldrick, 2014)'
_computing_structure_solution SHELXT
_diffrn_ambient_temperature 100(2)
_diffrn_detector_area_resol_mean 10.42
_diffrn_measured_fraction_theta_full 0.992
_diffrn_measured_fraction_theta_max 0.992
_diffrn_measurement_device_type 'Bruker D8 with PHOTON-II CPAD detector'
_diffrn_measurement_method '\f and \w shutterless scans'
_diffrn_radiation_monochromator 'silicon 111'
_diffrn_radiation_type synchrotron
_diffrn_radiation_wavelength 0.7288
_diffrn_reflns_av_R_equivalents 0.0651
_diffrn_reflns_av_unetI/netI 0.0446
_diffrn_reflns_Laue_measured_fraction_full 0.992
_diffrn_reflns_Laue_measured_fraction_max 0.992
_diffrn_reflns_limit_h_max 20
_diffrn_reflns_limit_h_min -20
_diffrn_reflns_limit_k_max 23
_diffrn_reflns_limit_k_min -23
_diffrn_reflns_limit_l_max 37
_diffrn_reflns_limit_l_min -37
_diffrn_reflns_number 128667
_diffrn_reflns_point_group_measured_fraction_full 0.992
_diffrn_reflns_point_group_measured_fraction_max 0.992
_diffrn_reflns_theta_full 25.930
_diffrn_reflns_theta_max 26.042
_diffrn_reflns_theta_min 2.026
_diffrn_source 'Advanced Light Source, station 12.2.1'
_exptl_absorpt_coefficient_mu 4.630
_exptl_absorpt_correction_T_max 0.7457
_exptl_absorpt_correction_T_min 0.6178
_exptl_absorpt_correction_type multi-scan
_exptl_absorpt_process_details SADABS
_exptl_crystal_colour red
_exptl_crystal_density_diffrn 1.575
_exptl_crystal_description block
_exptl_crystal_F_000 4700
_exptl_crystal_size_max 0.060
_exptl_crystal_size_mid 0.035
_exptl_crystal_size_min 0.025
_refine_diff_density_max 2.134
_refine_diff_density_min -1.460
_refine_diff_density_rms 0.119
_refine_ls_extinction_method none
_refine_ls_goodness_of_fit_ref 1.026
_refine_ls_hydrogen_treatment constr
_refine_ls_matrix_type full
_refine_ls_number_parameters 1151
_refine_ls_number_reflns 18120
_refine_ls_number_restraints 13
_refine_ls_restrained_S_all 1.027
_refine_ls_R_factor_all 0.0320
_refine_ls_R_factor_gt 0.0289
_refine_ls_shift/su_max 0.006
_refine_ls_shift/su_mean 0.000
_refine_ls_structure_factor_coef Fsqd
_refine_ls_weighting_details 'w=1/[\s^2^(Fo^2^)+(0.0319P)^2^+21.1398P] where P=(Fo^2^+2Fc^2^)/3'
_refine_ls_weighting_scheme calc
_refine_ls_wR_factor_gt 0.0726
_refine_ls_wR_factor_ref 0.0743
_reflns_Friedel_coverage 0.000
_reflns_number_gt 16590
_reflns_number_total 18120
_reflns_threshold_expression 'I > 2\s(I)'
_cod_data_source_file ja9b01331_si_002.cif
_cod_data_source_block shelx
_cod_depositor_comments
;
The following automatic conversions were performed:

data item '_atom_sites_solution_secondary' value 'diffmap' was
changed to 'difmap'.

Automatic conversion script
Id: cif_fix_values 6909 2019-04-08 15:41:33Z antanas 
;
_cod_original_sg_symbol_H-M 'P 21/n'
_cod_database_code 4128378
_shelx_shelxl_version_number 2014/7
_shelx_space_group_comment
;
The symmetry employed for this shelxl refinement is uniquely defined
by the following loop, which should always be used as a source of
symmetry information in preference to the above space-group names.
They are only intended as comments.
;

loop_
_space_group_symop_operation_xyz
'x, y, z'
'-x+1/2, y+1/2, -z+1/2'
'-x, -y, -z'
'x-1/2, -y-1/2, z-1/2'

loop_
_atom_site_label
_atom_site_type_symbol
_atom_site_fract_x
_atom_site_fract_y
_atom_site_fract_z
_atom_site_U_iso_or_equiv
_atom_site_adp_type
_atom_site_occupancy
_atom_site_site_symmetry_order
_atom_site_calc_flag
_atom_site_refinement_flags_posn
_atom_site_refinement_flags_adp
_atom_site_refinement_flags_occupancy
_atom_site_disorder_assembly
_atom_site_disorder_group
C1 C 0.4927(3) 0.2850(3) 0.62632(16) 0.0458(13) Uani 1 1 d . . . . .
H1 H 0.4968 0.2653 0.5985 0.055 Uiso 1 1 calc R U . . .
C2 C 0.5326(2) 0.2617(2) 0.66722(18) 0.0395(11) Uani 1 1 d . . . . .
H2 H 0.5662 0.2225 0.6718 0.047 Uiso 1 1 calc R U . . .
C3 C 0.5134(2) 0.3079(2) 0.70070(14) 0.0328(10) Uani 1 1 d . . . . .
H3 H 0.5367 0.3079 0.7307 0.039 Uiso 1 1 calc R U . . .
C4 C 0.4512(3) 0.3548(2) 0.67987(17) 0.0375(11) Uani 1 1 d . . . . .
H4 H 0.4211 0.3864 0.6944 0.045 Uiso 1 1 calc R U . . .
C5 C 0.4445(3) 0.3440(2) 0.63401(17) 0.0426(12) Uani 1 1 d . . . . .
H5 H 0.4136 0.3709 0.6120 0.051 Uiso 1 1 calc R U . . .
C6 C 0.2938(3) 0.1444(2) 0.60464(14) 0.0340(10) Uani 1 1 d . . . . .
H6 H 0.3074 0.0971 0.6041 0.041 Uiso 1 1 calc R U . . .
C7 C 0.3323(2) 0.1986(3) 0.58409(14) 0.0358(10) Uani 1 1 d . . . . .
H7 H 0.3785 0.1951 0.5698 0.043 Uiso 1 1 calc R U . . .
C8 C 0.2852(3) 0.2606(2) 0.58978(16) 0.0437(13) Uani 1 1 d . . . . .
H8 H 0.2904 0.3038 0.5761 0.052 Uiso 1 1 calc R U . . .
C9 C 0.2296(3) 0.2442(3) 0.61995(16) 0.0435(12) Uani 1 1 d . . . . .
H9 H 0.1975 0.2760 0.6332 0.052 Uiso 1 1 calc R U . . .
C10 C 0.2316(3) 0.1733(3) 0.62605(14) 0.0415(12) Uani 1 1 d . . . . .
H10 H 0.1970 0.1481 0.6420 0.050 Uiso 1 1 calc R U . . .
C11 C 0.3417(2) 0.1607(2) 0.74436(12) 0.0266(8) Uani 1 1 d . . . . .
H11 H 0.3523 0.1133 0.7405 0.032 Uiso 1 1 calc R U . . .
C12 C 0.3994(2) 0.2131(2) 0.76037(13) 0.0308(9) Uani 1 1 d . . . . .
H12 H 0.4546 0.2059 0.7711 0.037 Uiso 1 1 calc R U . . .
C13 C 0.3579(3) 0.2788(2) 0.75703(15) 0.0387(11) Uani 1 1 d . . . . .
H13 H 0.3812 0.3219 0.7658 0.046 Uiso 1 1 calc R U . . .
C14 C 0.2765(3) 0.2677(2) 0.73851(15) 0.0394(11) Uani 1 1 d . . . . .
H14 H 0.2375 0.3022 0.7299 0.047 Uiso 1 1 calc R U . . .
C15 C 0.2641(2) 0.1949(2) 0.73528(13) 0.0334(10) Uani 1 1 d . . . . .
H15 H 0.2136 0.1727 0.7284 0.040 Uiso 1 1 calc R U . . .
C16 C 0.5029(3) 0.0920(2) 0.71012(15) 0.0357(10) Uani 1 1 d . . . . .
H16 H 0.4880 0.1083 0.7369 0.043 Uiso 1 1 calc R U . . .
C17 C 0.5620(3) 0.0434(2) 0.71277(15) 0.0382(10) Uani 1 1 d . . . . .
H17 H 0.5869 0.0279 0.7407 0.046 Uiso 1 1 calc R U . . .
C18 C 0.5860(3) 0.0166(2) 0.67520(16) 0.0381(10) Uani 1 1 d . . . . .
C19 C 0.5458(3) 0.0437(3) 0.63541(16) 0.0456(12) Uani 1 1 d . . . . .
H19 H 0.5588 0.0277 0.6081 0.055 Uiso 1 1 calc R U . . .
C20 C 0.4886(3) 0.0926(3) 0.63629(15) 0.0398(11) Uani 1 1 d . . . . .
H20 H 0.4636 0.1099 0.6088 0.048 Uiso 1 1 calc R U . . .
C21 C 0.6765(4) -0.0630(4) 0.7188(2) 0.077(2) Uani 1 1 d . . . . .
H21A H 0.7068 -0.0282 0.7373 0.116 Uiso 1 1 calc R U . . .
H21B H 0.7124 -0.1010 0.7139 0.116 Uiso 1 1 calc R U . . .
H21C H 0.6326 -0.0804 0.7335 0.116 Uiso 1 1 calc R U . . .
C22 C 0.6621(5) -0.0656(4) 0.6379(2) 0.096(3) Uani 1 1 d . . . . .
H22A H 0.6147 -0.0904 0.6237 0.144 Uiso 1 1 calc R U . . .
H22B H 0.7065 -0.0979 0.6457 0.144 Uiso 1 1 calc R U . . .
H22C H 0.6777 -0.0309 0.6177 0.144 Uiso 1 1 calc R U . . .
C23 C 0.6990(3) 0.2836(3) 0.63334(18) 0.0427(12) Uani 1 1 d . . . . .
C24 C 0.6798(3) 0.2569(3) 0.5900(2) 0.0575(15) Uani 1 1 d . . . . .
C25 C 0.5822(4) 0.2639(5) 0.5180(2) 0.094(3) Uani 1 1 d . . . . .
H25A H 0.5610 0.2959 0.4946 0.141 Uiso 1 1 calc R U . . .
H25B H 0.5381 0.2467 0.5325 0.141 Uiso 1 1 calc R U . . .
H25C H 0.6085 0.2254 0.5054 0.141 Uiso 1 1 calc R U . . .
C26 C 0.6428(5) 0.3008(4) 0.5513(2) 0.079(2) Uani 1 1 d . . . . .
H26 H 0.6140 0.3396 0.5634 0.095 Uiso 1 1 calc R U . . .
C27 C 0.7075(6) 0.3319(5) 0.5278(3) 0.103(3) Uani 1 1 d . . . . .
H27A H 0.7488 0.2974 0.5251 0.154 Uiso 1 1 calc R U . . .
H27B H 0.7319 0.3711 0.5447 0.154 Uiso 1 1 calc R U . . .
H27C H 0.6836 0.3474 0.4985 0.154 Uiso 1 1 calc R U . . .
C28 C 0.6941(4) 0.1884(4) 0.5828(3) 0.079(2) Uani 1 1 d . . . . .
H28 H 0.6821 0.1701 0.5541 0.095 Uiso 1 1 calc R U . . .
C29 C 0.7249(4) 0.1475(4) 0.6162(3) 0.085(2) Uani 1 1 d . . . . .
H29 H 0.7345 0.1006 0.6103 0.102 Uiso 1 1 calc R U . . .
C30 C 0.7428(3) 0.1709(3) 0.6581(3) 0.0698(18) Uani 1 1 d . . . . .
H30 H 0.7637 0.1402 0.6809 0.084 Uiso 1 1 calc R U . . .
C31 C 0.7303(3) 0.2410(3) 0.66799(19) 0.0496(13) Uani 1 1 d . . . . .
C32 C 0.7092(4) 0.2311(5) 0.7469(2) 0.085(2) Uani 1 1 d . . . . .
H32A H 0.6524 0.2259 0.7345 0.128 Uiso 1 1 calc R U . . .
H32B H 0.7135 0.2584 0.7739 0.128 Uiso 1 1 calc R U . . .
H32C H 0.7329 0.1857 0.7536 0.128 Uiso 1 1 calc R U . . .
C33 C 0.7533(3) 0.2670(3) 0.7141(2) 0.0586(15) Uani 1 1 d . . . . .
H33 H 0.7398 0.3170 0.7144 0.070 Uiso 1 1 calc R U . . .
C34 C 0.8442(4) 0.2590(4) 0.7297(3) 0.084(2) Uani 1 1 d . . . . .
H34A H 0.8577 0.2101 0.7326 0.125 Uiso 1 1 calc R U . . .
H34B H 0.8582 0.2816 0.7583 0.125 Uiso 1 1 calc R U . . .
H34C H 0.8743 0.2803 0.7083 0.125 Uiso 1 1 calc R U . . .
C35 C 0.8220(3) 0.3776(4) 0.6317(2) 0.0685(18) Uani 1 1 d . . . . .
H35A H 0.8527 0.3624 0.6595 0.103 Uiso 1 1 calc R U . . .
H35B H 0.8498 0.4162 0.6200 0.103 Uiso 1 1 calc R U . . .
H35C H 0.8171 0.3396 0.6106 0.103 Uiso 1 1 calc R U . . .
C36 C 0.7391(3) 0.4003(3) 0.63934(18) 0.0497(13) Uani 1 1 d . . . . .
C37 C 0.7283(3) 0.4692(3) 0.6450(2) 0.0619(17) Uani 1 1 d . . . . .
H37 H 0.7730 0.4978 0.6422 0.074 Uiso 1 1 calc R U . . .
C38 C 0.6608(3) 0.5018(3) 0.6544(2) 0.0645(17) Uani 1 1 d . . . . .
C39 C 0.6668(4) 0.5795(3) 0.6604(4) 0.114(4) Uani 1 1 d . . . . .
H39A H 0.6325 0.6022 0.6361 0.170 Uiso 1 1 calc R U . . .
H39B H 0.7226 0.5941 0.6606 0.170 Uiso 1 1 calc R U . . .
H39C H 0.6491 0.5922 0.6883 0.170 Uiso 1 1 calc R U . . .
C40 C 0.5314(3) 0.5099(3) 0.6757(3) 0.0472(19) Uani 0.787(4) 1 d . . P A 1
C41 C 0.4700(4) 0.5380(3) 0.6445(3) 0.054(2) Uani 0.787(4) 1 d . . P A 1
C42 C 0.3811(5) 0.5111(5) 0.5730(3) 0.072(2) Uani 0.787(4) 1 d . . P A 1
H42A H 0.3550 0.4766 0.5893 0.108 Uiso 0.787(4) 1 calc R U P A 1
H42B H 0.3844 0.4940 0.5433 0.108 Uiso 0.787(4) 1 calc R U P A 1
H42C H 0.3497 0.5537 0.5710 0.108 Uiso 0.787(4) 1 calc R U P A 1
C43 C 0.4649(5) 0.5252(5) 0.5965(3) 0.065(2) Uani 0.787(4) 1 d . . P A 1
H43 H 0.4984 0.4838 0.5927 0.078 Uiso 0.787(4) 1 calc R U P A 1
C44 C 0.4991(9) 0.5852(8) 0.5724(5) 0.160(8) Uani 0.787(4) 1 d . . P A 1
H44A H 0.5579 0.5829 0.5772 0.240 Uiso 0.787(4) 1 calc R U P A 1
H44B H 0.4817 0.6288 0.5838 0.240 Uiso 0.787(4) 1 calc R U P A 1
H44C H 0.4795 0.5820 0.5409 0.240 Uiso 0.787(4) 1 calc R U P A 1
C45 C 0.4118(4) 0.5791(4) 0.6598(3) 0.065(2) Uani 0.787(4) 1 d . . P A 1
H45 H 0.3709 0.5996 0.6393 0.078 Uiso 0.787(4) 1 calc R U P A 1
C46 C 0.4127(5) 0.5904(4) 0.7042(4) 0.076(3) Uani 0.787(4) 1 d . . P A 1
H46 H 0.3729 0.6185 0.7142 0.092 Uiso 0.787(4) 1 calc R U P A 1
C47 C 0.4717(4) 0.5609(4) 0.7338(3) 0.072(3) Uani 0.787(4) 1 d . . P A 1
H47 H 0.4720 0.5680 0.7643 0.086 Uiso 0.787(4) 1 calc R U P A 1
C48 C 0.5321(4) 0.5200(4) 0.7192(3) 0.054(2) Uani 0.787(4) 1 d . . P A 1
C49 C 0.5613(6) 0.4401(5) 0.7838(3) 0.073(2) Uani 0.787(4) 1 d . . P A 1
H49A H 0.5287 0.4655 0.8023 0.110 Uiso 0.787(4) 1 calc R U P A 1
H49B H 0.6052 0.4167 0.8025 0.110 Uiso 0.787(4) 1 calc R U P A 1
H49C H 0.5277 0.4061 0.7663 0.110 Uiso 0.787(4) 1 calc R U P A 1
C50 C 0.5954(4) 0.4890(3) 0.7538(3) 0.0513(17) Uani 0.787(4) 1 d . . P A 1
H50 H 0.6314 0.4612 0.7375 0.062 Uiso 0.787(4) 1 calc R U P A 1
C51 C 0.6485(5) 0.5425(5) 0.7793(3) 0.082(3) Uani 0.787(4) 1 d . . P A 1
H51A H 0.6170 0.5685 0.7981 0.123 Uiso 0.787(4) 1 calc R U P A 1
H51B H 0.6692 0.5740 0.7587 0.123 Uiso 0.787(4) 1 calc R U P A 1
H51C H 0.6935 0.5198 0.7975 0.123 Uiso 0.787(4) 1 calc R U P A 1
C52 C 0.2892(3) 0.1387(2) 0.48556(14) 0.0335(10) Uani 1 1 d . . . . .
C53 C 0.3297(3) 0.1901(3) 0.46583(16) 0.0427(11) Uani 1 1 d . . . . .
C54 C 0.2935(5) 0.2703(5) 0.4022(3) 0.105(3) Uani 1 1 d . . . . .
H54A H 0.3492 0.2682 0.3963 0.157 Uiso 1 1 calc R U . . .
H54B H 0.2708 0.3155 0.3937 0.157 Uiso 1 1 calc R U . . .
H54C H 0.2618 0.2346 0.3851 0.157 Uiso 1 1 calc R U . . .
C55 C 0.2915(3) 0.2583(3) 0.4518(2) 0.0659(18) Uani 1 1 d . . . . .
H55 H 0.2340 0.2569 0.4568 0.079 Uiso 1 1 calc R U . . .
C56 C 0.3332(5) 0.3163(3) 0.4793(3) 0.087(2) Uani 1 1 d . . . . .
H56A H 0.3340 0.3061 0.5105 0.130 Uiso 1 1 calc R U . . .
H56B H 0.3042 0.3594 0.4720 0.130 Uiso 1 1 calc R U . . .
H56C H 0.3885 0.3209 0.4730 0.130 Uiso 1 1 calc R U . . .
C57 C 0.4087(3) 0.1778(3) 0.45913(18) 0.0548(14) Uani 1 1 d . . . . .
H57 H 0.4372 0.2125 0.4461 0.066 Uiso 1 1 calc R U . . .
C58 C 0.4462(3) 0.1165(3) 0.4710(2) 0.0620(16) Uani 1 1 d . . . . .
H58 H 0.5000 0.1089 0.4661 0.074 Uiso 1 1 calc R U . . .
C59 C 0.4050(3) 0.0661(3) 0.49014(19) 0.0538(13) Uani 1 1 d . . . . .
H59 H 0.4313 0.0239 0.4985 0.065 Uiso 1 1 calc R U . . .
C60 C 0.3265(3) 0.0754(2) 0.49743(15) 0.0395(11) Uani 1 1 d . . . . .
C61 C 0.2386(5) -0.0288(3) 0.4840(2) 0.076(2) Uani 1 1 d . . . . .
H61A H 0.1946 -0.0031 0.4669 0.114 Uiso 1 1 calc R U . . .
H61B H 0.2166 -0.0677 0.4985 0.114 Uiso 1 1 calc R U . . .
H61C H 0.2752 -0.0457 0.4644 0.114 Uiso 1 1 calc R U . . .
C62 C 0.2841(3) 0.0181(2) 0.51838(16) 0.0415(11) Uani 1 1 d . . . . .
H62 H 0.2435 0.0401 0.5346 0.050 Uiso 1 1 calc R U . . .
C63 C 0.3392(3) -0.0244(3) 0.5516(2) 0.0564(14) Uani 1 1 d . . . . .
H63A H 0.3069 -0.0510 0.5696 0.085 Uiso 1 1 calc R U . . .
H63B H 0.3753 0.0062 0.5705 0.085 Uiso 1 1 calc R U . . .
H63C H 0.3710 -0.0557 0.5360 0.085 Uiso 1 1 calc R U . . .
C64 C 0.1643(3) 0.1160(3) 0.41732(16) 0.0504(13) Uani 1 1 d . . . . .
H64A H 0.1843 0.1528 0.4001 0.076 Uiso 1 1 calc R U . . .
H64B H 0.1145 0.0974 0.4012 0.076 Uiso 1 1 calc R U . . .
H64C H 0.2046 0.0794 0.4224 0.076 Uiso 1 1 calc R U . . .
C65 C 0.1481(3) 0.1444(2) 0.46109(14) 0.0338(10) Uani 1 1 d . . . . .
C66 C 0.0697(3) 0.1637(3) 0.46351(15) 0.0395(11) Uani 1 1 d . . . . .
H66 H 0.0318 0.1548 0.4382 0.047 Uiso 1 1 calc R U . . .
C67 C 0.0395(3) 0.1947(2) 0.49875(15) 0.0355(10) Uani 1 1 d . . . . .
C68 C -0.0478(3) 0.2159(3) 0.49065(17) 0.0464(13) Uani 1 1 d . . . . .
H68A H -0.0673 0.2228 0.5188 0.070 Uiso 1 1 calc R U . . .
H68B H -0.0796 0.1798 0.4741 0.070 Uiso 1 1 calc R U . . .
H68C H -0.0532 0.2587 0.4738 0.070 Uiso 1 1 calc R U . . .
C69 C 0.0503(2) 0.2416(2) 0.57162(14) 0.0327(10) Uani 1 1 d . . . . .
C70 C 0.0464(3) 0.3129(3) 0.57147(15) 0.0449(13) Uani 1 1 d . . . . .
C71 C -0.0049(5) 0.4091(4) 0.5205(2) 0.089(3) Uani 1 1 d . . . . .
H71A H -0.0571 0.3860 0.5153 0.134 Uiso 1 1 calc R U . . .
H71B H 0.0041 0.4339 0.4939 0.134 Uiso 1 1 calc R U . . .
H71C H -0.0042 0.4416 0.5449 0.134 Uiso 1 1 calc R U . . .
C72 C 0.0616(3) 0.3555(3) 0.53206(17) 0.0505(13) Uani 1 1 d . . . . .
H72 H 0.0588 0.3234 0.5065 0.061 Uiso 1 1 calc R U . . .
C73 C 0.1436(5) 0.3882(3) 0.5375(2) 0.076(2) Uani 1 1 d . . . . .
H73A H 0.1506 0.4171 0.5639 0.114 Uiso 1 1 calc R U . . .
H73B H 0.1486 0.4166 0.5117 0.114 Uiso 1 1 calc R U . . .
H73C H 0.1848 0.3524 0.5405 0.114 Uiso 1 1 calc R U . . .
C74 C 0.0272(3) 0.3465(3) 0.60830(17) 0.0521(14) Uani 1 1 d . . . . .
H74 H 0.0263 0.3952 0.6090 0.062 Uiso 1 1 calc R U . . .
C75 C 0.0099(3) 0.3104(3) 0.64311(18) 0.0520(14) Uani 1 1 d . . . . .
H75 H -0.0007 0.3340 0.6687 0.062 Uiso 1 1 calc R U . . .
C76 C 0.0073(3) 0.2405(3) 0.64203(17) 0.0474(12) Uani 1 1 d . . . . .
H76 H -0.0085 0.2162 0.6661 0.057 Uiso 1 1 calc R U . . .
C77 C 0.0275(3) 0.2036(3) 0.60595(17) 0.0423(11) Uani 1 1 d . . . . .
C78 C -0.0499(5) 0.0974(4) 0.5807(3) 0.096(3) Uani 1 1 d . . . . .
H78A H -0.0958 0.1217 0.5898 0.144 Uiso 1 1 calc R U . . .
H78B H -0.0545 0.0482 0.5867 0.144 Uiso 1 1 calc R U . . .
H78C H -0.0494 0.1044 0.5493 0.144 Uiso 1 1 calc R U . . .
C79 C 0.0267(3) 0.1247(3) 0.6060(2) 0.0600(16) Uani 1 1 d . . . . .
H79 H 0.0717 0.1091 0.5905 0.072 Uiso 1 1 calc R U . . .
C80 C 0.0404(4) 0.0932(4) 0.6519(2) 0.0777(19) Uani 1 1 d . . . . .
H80A H -0.0043 0.1054 0.6675 0.117 Uiso 1 1 calc R U . . .
H80B H 0.0907 0.1108 0.6680 0.117 Uiso 1 1 calc R U . . .
H80C H 0.0437 0.0431 0.6495 0.117 Uiso 1 1 calc R U . . .
C81 C 0.3954(2) 0.0865(2) 0.83539(12) 0.0261(8) Uani 1 1 d . . . . .
C82 C 0.4782(2) 0.0984(2) 0.84090(14) 0.0304(9) Uani 1 1 d . . . . .
C83 C 0.5448(5) 0.1537(4) 0.90957(19) 0.086(2) Uani 1 1 d . . . . .
H83A H 0.5001 0.1391 0.9246 0.128 Uiso 1 1 calc R U . . .
H83B H 0.5671 0.1969 0.9224 0.128 Uiso 1 1 calc R U . . .
H83C H 0.5866 0.1183 0.9130 0.128 Uiso 1 1 calc R U . . .
C84 C 0.5149(3) 0.1640(3) 0.86159(18) 0.0462(12) Uani 1 1 d . . . . .
H84 H 0.4719 0.1998 0.8590 0.055 Uiso 1 1 calc R U . . .
C85 C 0.5844(4) 0.1920(4) 0.8398(2) 0.0709(19) Uani 1 1 d . . . . .
H85A H 0.6314 0.1622 0.8470 0.106 Uiso 1 1 calc R U . . .
H85B H 0.5978 0.2385 0.8506 0.106 Uiso 1 1 calc R U . . .
H85C H 0.5686 0.1932 0.8079 0.106 Uiso 1 1 calc R U . . .
C86 C 0.5277(3) 0.0481(2) 0.82736(15) 0.0399(11) Uani 1 1 d . . . . .
H86 H 0.5840 0.0558 0.8310 0.048 Uiso 1 1 calc R U . . .
C87 C 0.4978(3) -0.0120(2) 0.80897(15) 0.0421(11) Uani 1 1 d . . . . .
H87 H 0.5330 -0.0455 0.7998 0.050 Uiso 1 1 calc R U . . .
C88 C 0.4167(3) -0.0238(2) 0.80376(14) 0.0429(12) Uani 1 1 d . . . . .
H88 H 0.3962 -0.0655 0.7907 0.051 Uiso 1 1 calc R U . . .
C89 C 0.3635(3) 0.0242(2) 0.81716(12) 0.0296(9) Uani 1 1 d . . . . .
C90 C 0.2610(4) -0.0602(3) 0.83793(18) 0.0642(17) Uani 1 1 d . . . . .
H90A H 0.2833 -0.0991 0.8235 0.096 Uiso 1 1 calc R U . . .
H90B H 0.2032 -0.0671 0.8376 0.096 Uiso 1 1 calc R U . . .
H90C H 0.2876 -0.0567 0.8684 0.096 Uiso 1 1 calc R U . . .
C91 C 0.2749(3) 0.0069(3) 0.81308(15) 0.0431(11) Uani 1 1 d . . . . .
H91 H 0.2469 0.0453 0.8262 0.052 Uiso 1 1 calc R U . . .
C92 C 0.2361(4) -0.0022(3) 0.76498(17) 0.0630(17) Uani 1 1 d . . . . .
H92A H 0.2376 0.0416 0.7494 0.094 Uiso 1 1 calc R U . . .
H92B H 0.1802 -0.0169 0.7641 0.094 Uiso 1 1 calc R U . . .
H92C H 0.2658 -0.0370 0.7509 0.094 Uiso 1 1 calc R U . . .
C93 C 0.3509(3) 0.0704(2) 0.91732(13) 0.0351(10) Uani 1 1 d . . . . .
H93A H 0.3145 0.0320 0.9082 0.053 Uiso 1 1 calc R U . . .
H93B H 0.3491 0.0810 0.9483 0.053 Uiso 1 1 calc R U . . .
H93C H 0.4058 0.0577 0.9134 0.053 Uiso 1 1 calc R U . . .
C94 C 0.3250(2) 0.1326(2) 0.88959(13) 0.0260(8) Uani 1 1 d . . . . .
C95 C 0.2801(2) 0.1814(2) 0.90848(13) 0.0297(9) Uani 1 1 d . . . . .
H95 H 0.2688 0.1713 0.9372 0.036 Uiso 1 1 calc R U . . .
C96 C 0.2499(3) 0.2428(2) 0.89031(14) 0.0327(9) Uani 1 1 d . . . . .
C97 C 0.2078(4) 0.2877(3) 0.91983(16) 0.0526(14) Uani 1 1 d . . . . .
H97A H 0.2433 0.3255 0.9312 0.079 Uiso 1 1 calc R U . . .
H97B H 0.1941 0.2603 0.9444 0.079 Uiso 1 1 calc R U . . .
H97C H 0.1586 0.3064 0.9031 0.079 Uiso 1 1 calc R U . . .
C98 C 0.2253(3) 0.3314(2) 0.83841(14) 0.0357(10) Uani 1 1 d . . . . .
C99 C 0.2726(3) 0.3890(2) 0.85150(15) 0.0408(11) Uani 1 1 d . . . . .
C100 C 0.3725(4) 0.4364(3) 0.91460(18) 0.0630(16) Uani 1 1 d . . . . .
H10A H 0.3657 0.4830 0.9026 0.094 Uiso 1 1 calc R U . . .
H10B H 0.4274 0.4308 0.9298 0.094 Uiso 1 1 calc R U . . .
H10C H 0.3343 0.4288 0.9353 0.094 Uiso 1 1 calc R U . . .
C101 C 0.3568(3) 0.3840(2) 0.87696(17) 0.0462(12) Uani 1 1 d . . . . .
H101 H 0.3623 0.3373 0.8905 0.055 Uiso 1 1 calc R U . . .
C102 C 0.4206(4) 0.3906(3) 0.84779(19) 0.0639(16) Uani 1 1 d . . . . .
H10D H 0.4226 0.3484 0.8307 0.096 Uiso 1 1 calc R U . . .
H10E H 0.4728 0.3981 0.8659 0.096 Uiso 1 1 calc R U . . .
H10F H 0.4081 0.4296 0.8278 0.096 Uiso 1 1 calc R U . . .
C103 C 0.2376(4) 0.4538(3) 0.84196(17) 0.0558(15) Uani 1 1 d . . . . .
H103 H 0.2686 0.4938 0.8499 0.067 Uiso 1 1 calc R U . . .
C104 C 0.1606(4) 0.4610(3) 0.82163(17) 0.0596(17) Uani 1 1 d . . . . .
H104 H 0.1386 0.5056 0.8158 0.072 Uiso 1 1 calc R U . . .
C105 C 0.1154(4) 0.4046(3) 0.80976(17) 0.0558(16) Uani 1 1 d . . . . .
H105 H 0.0618 0.4104 0.7955 0.067 Uiso 1 1 calc R U . . .
C106 C 0.1455(3) 0.3375(3) 0.81789(15) 0.0435(12) Uani 1 1 d . . . . .
C107 C 0.0220(4) 0.2749(5) 0.8331(2) 0.094(3) Uani 1 1 d . . . . .
H10G H 0.0429 0.2699 0.8643 0.141 Uiso 1 1 calc R U . . .
H10H H -0.0130 0.2359 0.8235 0.141 Uiso 1 1 calc R U . . .
H10I H -0.0088 0.3176 0.8285 0.141 Uiso 1 1 calc R U . . .
C108 C 0.0911(3) 0.2767(3) 0.8068(2) 0.0578(15) Uani 1 1 d . . . . .
H108 H 0.1240 0.2346 0.8147 0.069 Uiso 1 1 calc R U . . .
C109 C 0.0595(3) 0.2719(4) 0.7583(2) 0.0638(16) Uani 1 1 d . . . . .
H10J H 0.0253 0.3117 0.7495 0.096 Uiso 1 1 calc R U . . .
H10K H 0.0280 0.2297 0.7526 0.096 Uiso 1 1 calc R U . . .
H10L H 0.1046 0.2712 0.7415 0.096 Uiso 1 1 calc R U . . .
N1 N 0.4643(2) 0.11859(17) 0.67256(11) 0.0269(7) Uani 1 1 d . . . . .
N2 N 0.6436(3) -0.0326(2) 0.67686(15) 0.0548(12) Uani 1 1 d . . . . .
N3 N 0.6810(2) 0.3537(2) 0.64173(13) 0.0382(9) Uani 1 1 d . . . . .
N4 N 0.5919(2) 0.46892(19) 0.65895(17) 0.0501(11) Uani 1 1 d . . . . .
N5 N 0.20915(19) 0.15249(18) 0.49460(11) 0.0289(7) Uani 1 1 d . . . . .
N6 N 0.0856(2) 0.20715(17) 0.53709(12) 0.0296(8) Uani 1 1 d . . . . .
N7 N 0.34267(18) 0.13877(16) 0.84876(10) 0.0231(7) Uani 1 1 d . . . . .
N8 N 0.2574(2) 0.26350(17) 0.84925(11) 0.0291(7) Uani 1 1 d . . . . .
Re1 Re 0.56777(2) 0.36636(2) 0.65594(2) 0.02749(5) Uani 1 1 d . . . . .
Re2 Re 0.20602(2) 0.19045(2) 0.55621(2) 0.02387(5) Uani 1 1 d . . . . .
Re3 Re 0.30905(2) 0.21193(2) 0.80196(2) 0.02349(5) Uani 1 1 d . . . . .
U1 U 0.37440(2) 0.22932(2) 0.67142(2) 0.02052(5) Uani 1 1 d . . . . .
C48A C 0.4988(8) 0.5424(9) 0.6909(6) 0.054(2) Uani 0.213(4) 1 d G . P A 2
C40A C 0.5131(9) 0.5102(9) 0.6525(6) 0.0472(19) Uani 0.213(4) 1 d G . P A 2
C41A C 0.4645(12) 0.5245(10) 0.6131(6) 0.054(2) Uani 0.213(4) 1 d G . P A 2
C45A C 0.4017(11) 0.5712(10) 0.6121(7) 0.065(2) Uani 0.213(4) 1 d G . P A 2
H45A H 0.3685 0.5810 0.5851 0.078 Uiso 0.213(4) 1 calc R U P A 2
C46A C 0.3875(10) 0.6034(10) 0.6505(8) 0.076(3) Uani 0.213(4) 1 d G . P A 2
H46A H 0.3446 0.6353 0.6498 0.092 Uiso 0.213(4) 1 calc R U P A 2
C47A C 0.4361(11) 0.5890(11) 0.6899(7) 0.072(3) Uani 0.213(4) 1 d G . P A 2
H47A H 0.4264 0.6111 0.7162 0.086 Uiso 0.213(4) 1 calc R U P A 2
C42A C 0.3852(17) 0.4718(18) 0.5397(11) 0.072(2) Uani 0.213(4) 1 d . . P A 2
H42D H 0.3486 0.4524 0.5586 0.108 Uiso 0.213(4) 1 calc R U P A 2
H42E H 0.3929 0.4385 0.5168 0.108 Uiso 0.213(4) 1 calc R U P A 2
H42F H 0.3621 0.5141 0.5261 0.108 Uiso 0.213(4) 1 calc R U P A 2
C43A C 0.4724(17) 0.4889(17) 0.5695(11) 0.065(2) Uani 0.213(4) 1 d . . P A 2
H43A H 0.5035 0.4453 0.5756 0.078 Uiso 0.213(4) 1 calc R U P A 2
C44A C 0.513(3) 0.534(3) 0.5376(18) 0.160(8) Uani 0.213(4) 1 d . . P A 2
H44D H 0.5029 0.5826 0.5431 0.240 Uiso 0.213(4) 1 calc R U P A 2
H44E H 0.4907 0.5226 0.5072 0.240 Uiso 0.213(4) 1 calc R U P A 2
H44F H 0.5710 0.5254 0.5422 0.240 Uiso 0.213(4) 1 calc R U P A 2
C49A C 0.525(2) 0.4850(17) 0.7609(10) 0.073(2) Uani 0.213(4) 1 d . . P A 2
H49D H 0.4939 0.5110 0.7798 0.110 Uiso 0.213(4) 1 calc R U P A 2
H49E H 0.5705 0.4625 0.7791 0.110 Uiso 0.213(4) 1 calc R U P A 2
H49F H 0.4911 0.4502 0.7446 0.110 Uiso 0.213(4) 1 calc R U P A 2
C50A C 0.5528(18) 0.527(2) 0.7332(10) 0.0513(17) Uani 0.213(4) 1 d . . P A 2
H50A H 0.5996 0.5022 0.7239 0.062 Uiso 0.213(4) 1 calc R U P A 2
C51A C 0.5894(17) 0.6004(16) 0.7518(8) 0.082(3) Uani 0.213(4) 1 d . . P A 2
H51D H 0.6482 0.5982 0.7563 0.123 Uiso 0.213(4) 1 calc R U P A 2
H51E H 0.5705 0.6107 0.7797 0.123 Uiso 0.213(4) 1 calc R U P A 2
H51F H 0.5715 0.6366 0.7305 0.123 Uiso 0.213(4) 1 calc R U P A 2

loop_
_atom_site_aniso_label
_atom_site_aniso_U_11
_atom_site_aniso_U_22
_atom_site_aniso_U_33
_atom_site_aniso_U_23
_atom_site_aniso_U_13
_atom_site_aniso_U_12
C1 0.036(3) 0.067(3) 0.039(3) -0.020(2) 0.020(2) -0.034(2)
C2 0.016(2) 0.025(2) 0.079(4) 0.003(2) 0.014(2) 0.0001(16)
C3 0.025(2) 0.042(2) 0.030(2) 0.0065(18) -0.0009(17) -0.0161(18)
C4 0.025(2) 0.023(2) 0.068(3) -0.005(2) 0.021(2) -0.0038(17)
C5 0.025(2) 0.045(3) 0.054(3) 0.025(2) -0.005(2) -0.014(2)
C6 0.043(3) 0.024(2) 0.031(2) -0.0025(17) -0.0082(19) 0.0029(18)
C7 0.016(2) 0.064(3) 0.027(2) -0.007(2) 0.0015(16) -0.0073(19)
C8 0.052(3) 0.026(2) 0.042(3) 0.0091(19) -0.031(2) -0.012(2)
C9 0.029(2) 0.055(3) 0.043(3) -0.022(2) -0.006(2) 0.011(2)
C10 0.029(2) 0.071(3) 0.023(2) 0.000(2) 0.0009(18) -0.017(2)
C11 0.033(2) 0.027(2) 0.0210(19) 0.0006(15) 0.0071(16) 0.0010(16)
C12 0.023(2) 0.048(3) 0.022(2) 0.0003(17) 0.0052(16) -0.0014(18)
C13 0.055(3) 0.031(2) 0.035(2) -0.0041(18) 0.024(2) -0.010(2)
C14 0.046(3) 0.043(3) 0.032(2) 0.0152(19) 0.017(2) 0.019(2)
C15 0.023(2) 0.057(3) 0.019(2) 0.0085(18) 0.0005(16) -0.0052(19)
C16 0.034(2) 0.039(2) 0.034(2) -0.0004(19) 0.0040(19) 0.0079(19)
C17 0.036(2) 0.044(3) 0.036(2) 0.006(2) 0.0066(19) 0.014(2)
C18 0.038(2) 0.033(2) 0.046(3) 0.002(2) 0.014(2) 0.0078(19)
C19 0.047(3) 0.057(3) 0.034(2) -0.008(2) 0.009(2) 0.018(2)
C20 0.038(3) 0.049(3) 0.032(2) 0.002(2) 0.0062(19) 0.010(2)
C21 0.074(4) 0.094(5) 0.068(4) 0.023(4) 0.023(3) 0.058(4)
C22 0.107(6) 0.113(6) 0.069(4) -0.017(4) 0.016(4) 0.074(5)
C23 0.017(2) 0.055(3) 0.059(3) 0.003(2) 0.015(2) 0.004(2)
C24 0.038(3) 0.078(4) 0.061(4) -0.018(3) 0.023(3) 0.006(3)
C25 0.065(5) 0.169(9) 0.052(4) -0.001(5) 0.021(3) 0.002(5)
C26 0.088(5) 0.109(6) 0.049(4) -0.004(4) 0.041(4) 0.016(4)
C27 0.122(7) 0.130(7) 0.062(5) -0.021(5) 0.029(5) -0.037(6)
C28 0.061(4) 0.094(5) 0.082(5) -0.024(4) 0.012(4) 0.031(4)
C29 0.066(4) 0.085(5) 0.102(6) -0.044(5) -0.001(4) 0.030(4)
C30 0.043(3) 0.062(4) 0.100(5) 0.001(4) -0.006(3) 0.021(3)
C31 0.021(2) 0.059(3) 0.067(4) -0.008(3) 0.003(2) 0.008(2)
C32 0.041(3) 0.140(7) 0.072(5) 0.023(4) -0.002(3) 0.022(4)
C33 0.040(3) 0.067(4) 0.065(4) 0.005(3) -0.005(3) 0.009(3)
C34 0.048(4) 0.110(6) 0.086(5) 0.005(4) -0.013(3) -0.003(4)
C35 0.023(3) 0.090(5) 0.096(5) 0.001(4) 0.019(3) -0.012(3)
C36 0.023(2) 0.067(4) 0.061(3) 0.013(3) 0.011(2) -0.009(2)
C37 0.027(3) 0.052(3) 0.107(5) 0.018(3) 0.013(3) -0.016(2)
C38 0.039(3) 0.042(3) 0.114(5) 0.016(3) 0.017(3) -0.012(2)
C39 0.050(4) 0.043(4) 0.248(12) 0.024(5) 0.024(5) -0.020(3)
C40 0.019(3) 0.024(3) 0.092(6) 0.000(4) -0.011(3) -0.009(2)
C41 0.034(3) 0.029(3) 0.092(6) 0.008(3) -0.011(4) -0.009(3)
C42 0.053(4) 0.076(6) 0.082(6) 0.022(4) -0.006(4) 0.000(4)
C43 0.049(4) 0.062(5) 0.080(6) 0.023(4) -0.009(4) -0.007(4)
C44 0.148(11) 0.187(16) 0.134(12) 0.069(10) -0.014(10) -0.113(12)
C45 0.038(4) 0.035(4) 0.118(7) 0.004(4) -0.007(4) 0.008(3)
C46 0.050(5) 0.046(4) 0.130(8) -0.023(5) 0.001(5) 0.013(4)
C47 0.040(4) 0.046(4) 0.123(7) -0.034(4) -0.007(4) 0.004(3)
C48 0.034(4) 0.027(3) 0.095(7) -0.016(4) -0.010(4) -0.002(3)
C49 0.096(6) 0.070(6) 0.052(5) -0.014(4) 0.003(4) -0.022(5)
C50 0.036(4) 0.042(4) 0.075(5) -0.017(3) 0.007(3) -0.004(3)
C51 0.060(5) 0.078(6) 0.101(7) -0.025(5) -0.010(4) -0.016(4)
C52 0.027(2) 0.045(3) 0.028(2) -0.0026(18) 0.0026(17) 0.0068(18)
C53 0.027(2) 0.060(3) 0.041(3) 0.010(2) 0.007(2) 0.008(2)
C54 0.067(5) 0.133(7) 0.113(7) 0.084(6) 0.010(4) 0.010(5)
C55 0.033(3) 0.068(4) 0.100(5) 0.042(4) 0.022(3) 0.011(3)
C56 0.093(5) 0.054(4) 0.126(7) 0.036(4) 0.056(5) 0.023(4)
C57 0.031(3) 0.081(4) 0.054(3) 0.013(3) 0.012(2) 0.003(3)
C58 0.029(3) 0.082(4) 0.078(4) 0.002(3) 0.017(3) 0.019(3)
C59 0.039(3) 0.056(3) 0.066(4) -0.001(3) 0.008(3) 0.015(2)
C60 0.031(2) 0.046(3) 0.039(3) -0.008(2) -0.0018(19) 0.011(2)
C61 0.110(6) 0.057(4) 0.056(4) -0.020(3) -0.005(4) -0.027(4)
C62 0.039(3) 0.033(2) 0.050(3) -0.013(2) -0.001(2) 0.001(2)
C63 0.045(3) 0.054(3) 0.068(4) 0.003(3) 0.003(3) 0.013(3)
C64 0.038(3) 0.081(4) 0.032(3) -0.017(2) 0.000(2) 0.015(3)
C65 0.030(2) 0.038(2) 0.032(2) -0.0070(18) 0.0020(18) 0.0027(18)
C66 0.027(2) 0.052(3) 0.037(2) -0.018(2) -0.0042(19) 0.003(2)
C67 0.024(2) 0.038(2) 0.041(3) -0.0164(19) -0.0052(18) 0.0032(18)
C68 0.025(2) 0.063(3) 0.047(3) -0.025(2) -0.007(2) 0.009(2)
C69 0.020(2) 0.042(2) 0.033(2) -0.0146(19) -0.0069(17) 0.0113(18)
C70 0.043(3) 0.052(3) 0.033(2) -0.016(2) -0.018(2) 0.022(2)
C71 0.115(6) 0.084(5) 0.058(4) 0.010(3) -0.020(4) 0.055(5)
C72 0.068(4) 0.035(3) 0.042(3) -0.004(2) -0.012(3) 0.011(2)
C73 0.111(6) 0.042(3) 0.066(4) 0.013(3) -0.015(4) 0.000(3)
C74 0.057(3) 0.052(3) 0.041(3) -0.015(2) -0.013(2) 0.029(3)
C75 0.046(3) 0.061(4) 0.048(3) -0.014(3) 0.002(2) 0.024(3)
C76 0.034(3) 0.064(4) 0.044(3) -0.006(2) 0.007(2) 0.004(2)
C77 0.024(2) 0.056(3) 0.048(3) -0.009(2) 0.007(2) 0.006(2)
C78 0.080(5) 0.073(5) 0.126(7) 0.015(5) -0.013(5) -0.030(4)
C79 0.048(3) 0.063(4) 0.077(4) -0.019(3) 0.037(3) -0.026(3)
C80 0.079(5) 0.068(4) 0.091(5) 0.018(4) 0.028(4) 0.002(4)
C81 0.033(2) 0.023(2) 0.0215(19) 0.0053(15) 0.0009(16) 0.0049(16)
C82 0.029(2) 0.031(2) 0.030(2) 0.0034(17) 0.0026(17) 0.0060(17)
C83 0.115(6) 0.102(5) 0.042(3) -0.023(3) 0.019(4) -0.061(5)
C84 0.023(2) 0.043(3) 0.071(4) -0.011(2) 0.002(2) -0.003(2)
C85 0.058(4) 0.093(5) 0.055(4) 0.016(3) -0.014(3) -0.034(3)
C86 0.034(2) 0.045(3) 0.040(3) 0.011(2) 0.006(2) 0.015(2)
C87 0.058(3) 0.035(3) 0.034(2) 0.0045(19) 0.010(2) 0.022(2)
C88 0.082(4) 0.023(2) 0.023(2) 0.0028(17) 0.006(2) 0.008(2)
C89 0.042(2) 0.025(2) 0.0201(19) 0.0033(15) -0.0006(17) -0.0006(18)
C90 0.083(4) 0.065(4) 0.045(3) 0.003(3) 0.009(3) -0.038(3)
C91 0.052(3) 0.044(3) 0.032(2) -0.002(2) 0.002(2) -0.022(2)
C92 0.066(4) 0.078(4) 0.041(3) 0.005(3) -0.006(3) -0.037(3)
C93 0.050(3) 0.029(2) 0.027(2) 0.0044(17) 0.0067(19) 0.0027(19)
C94 0.027(2) 0.026(2) 0.024(2) 0.0037(15) 0.0005(16) -0.0005(16)
C95 0.033(2) 0.033(2) 0.022(2) 0.0097(16) 0.0028(17) -0.0002(18)
C96 0.035(2) 0.034(2) 0.031(2) 0.0076(18) 0.0116(18) 0.0103(18)
C97 0.075(4) 0.053(3) 0.035(3) 0.016(2) 0.025(3) 0.031(3)
C98 0.043(3) 0.041(3) 0.026(2) 0.0122(18) 0.0146(19) 0.022(2)
C99 0.060(3) 0.033(2) 0.031(2) 0.0094(19) 0.010(2) 0.015(2)
C100 0.075(4) 0.066(4) 0.043(3) -0.002(3) -0.005(3) 0.017(3)
C101 0.058(3) 0.031(2) 0.049(3) 0.007(2) 0.009(2) 0.009(2)
C102 0.070(4) 0.070(4) 0.051(3) -0.010(3) 0.007(3) -0.016(3)
C103 0.090(4) 0.037(3) 0.040(3) 0.007(2) 0.007(3) 0.027(3)
C104 0.095(5) 0.048(3) 0.037(3) 0.007(2) 0.011(3) 0.043(3)
C105 0.061(3) 0.074(4) 0.035(3) 0.018(3) 0.014(2) 0.043(3)
C106 0.047(3) 0.054(3) 0.032(2) 0.012(2) 0.014(2) 0.023(2)
C107 0.064(4) 0.154(8) 0.065(4) 0.046(5) 0.012(4) -0.003(5)
C108 0.034(3) 0.070(4) 0.069(4) 0.024(3) 0.003(3) 0.017(3)
C109 0.035(3) 0.094(5) 0.063(4) 0.002(3) 0.008(3) 0.009(3)
N1 0.0258(17) 0.0244(17) 0.0308(18) -0.0012(14) 0.0050(14) 0.0004(14)
N2 0.057(3) 0.059(3) 0.053(3) 0.006(2) 0.022(2) 0.031(2)
N3 0.0181(17) 0.045(2) 0.053(2) 0.0027(18) 0.0090(16) -0.0023(15)
N4 0.029(2) 0.027(2) 0.096(4) 0.010(2) 0.013(2) -0.0071(16)
N5 0.0208(17) 0.0344(19) 0.0313(19) -0.0056(15) 0.0029(14) 0.0037(14)
N6 0.0232(17) 0.0290(18) 0.035(2) -0.0103(15) -0.0005(15) 0.0061(14)
N7 0.0197(16) 0.0247(17) 0.0244(17) 0.0021(13) 0.0021(13) 0.0003(13)
N8 0.0337(19) 0.0297(18) 0.0254(18) 0.0053(14) 0.0093(15) 0.0098(15)
Re1 0.01617(8) 0.02775(9) 0.03917(10) 0.00245(7) 0.00611(7) -0.00401(6)
Re2 0.01916(8) 0.02448(9) 0.02688(9) -0.00304(6) -0.00031(6) 0.00036(6)
Re3 0.02187(9) 0.02626(9) 0.02296(9) 0.00563(6) 0.00535(6) 0.00411(6)
U1 0.01665(8) 0.02173(8) 0.02316(8) 0.00153(5) 0.00278(6) -0.00079(5)
C48A 0.034(4) 0.027(3) 0.095(7) -0.016(4) -0.010(4) -0.002(3)
C40A 0.019(3) 0.024(3) 0.092(6) 0.000(4) -0.011(3) -0.009(2)
C41A 0.034(3) 0.029(3) 0.092(6) 0.008(3) -0.011(4) -0.009(3)
C45A 0.038(4) 0.035(4) 0.118(7) 0.004(4) -0.007(4) 0.008(3)
C46A 0.050(5) 0.046(4) 0.130(8) -0.023(5) 0.001(5) 0.013(4)
C47A 0.040(4) 0.046(4) 0.123(7) -0.034(4) -0.007(4) 0.004(3)
C42A 0.053(4) 0.076(6) 0.082(6) 0.022(4) -0.006(4) 0.000(4)
C43A 0.049(4) 0.062(5) 0.080(6) 0.023(4) -0.009(4) -0.007(4)
C44A 0.148(11) 0.187(16) 0.134(12) 0.069(10) -0.014(10) -0.113(12)
C49A 0.096(6) 0.070(6) 0.052(5) -0.014(4) 0.003(4) -0.022(5)
C50A 0.036(4) 0.042(4) 0.075(5) -0.017(3) 0.007(3) -0.004(3)
C51A 0.060(5) 0.078(6) 0.101(7) -0.025(5) -0.010(4) -0.016(4)

loop_
_atom_type_symbol
_atom_type_description
_atom_type_scat_dispersion_real
_atom_type_scat_dispersion_imag
_atom_type_scat_source
C C 0.0034 0.0017 'Calculated using XDISP in WinGX (Farrugia, 1999)'
H H 0.0000 0.0000 'Calculated using XDISP in WinGX (Farrugia, 1999)'
N N 0.0065 0.0035 'Calculated using XDISP in WinGX (Farrugia, 1999)'
Re Re -1.0625 7.5606 'Calculated using XDISP in WinGX (Farrugia, 1999)'
U U -10.9608 4.1580 'Calculated using XDISP in WinGX (Farrugia, 1999)'

loop_
_geom_angle_atom_site_label_1
_geom_angle_atom_site_label_2
_geom_angle_atom_site_label_3
_geom_angle
C2 C1 C5 108.4(4)
C2 C1 Re1 71.6(3)
C5 C1 Re1 69.7(3)
C2 C1 U1 73.4(2)
C5 C1 U1 76.8(2)
Re1 C1 U1 119.45(19)
C2 C1 H1 125.8
C5 C1 H1 125.8
Re1 C1 H1 124.5
U1 C1 H1 116.0
C1 C2 C3 108.1(4)
C1 C2 Re1 70.2(3)
C3 C2 Re1 67.8(2)
C1 C2 U1 77.1(2)
C3 C2 U1 77.9(2)
Re1 C2 U1 120.76(17)
C1 C2 H2 126.0
C3 C2 H2 125.9
Re1 C2 H2 127.7
U1 C2 H2 111.6
C2 C3 C4 107.2(4)
C2 C3 Re1 72.8(2)
C4 C3 Re1 74.1(2)
C2 C3 U1 72.3(2)
C4 C3 U1 72.1(2)
Re1 C3 U1 120.22(18)
C2 C3 H3 126.4
C4 C3 H3 126.4
Re1 C3 H3 118.7
U1 C3 H3 121.0
C5 C4 C3 107.1(4)
C5 C4 Re1 68.2(2)
C3 C4 Re1 66.2(2)
C5 C4 U1 78.8(2)
C3 C4 U1 77.5(2)
Re1 C4 U1 119.14(17)
C5 C4 H4 126.5
C3 C4 H4 126.5
Re1 C4 H4 130.7
U1 C4 H4 110.2
C4 C5 C1 108.4(4)
C4 C5 Re1 73.7(3)
C1 C5 Re1 70.8(2)
C4 C5 U1 72.0(2)
C1 C5 U1 73.6(2)
Re1 C5 U1 118.27(18)
C4 C5 H5 125.8
C1 C5 H5 125.8
Re1 C5 H5 121.4
U1 C5 H5 120.4
C7 C6 C10 108.7(4)
C7 C6 Re2 72.2(2)
C10 C6 Re2 71.2(2)
C7 C6 U1 71.9(2)
C10 C6 U1 75.0(2)
Re2 C6 U1 118.14(17)
C7 C6 H6 125.7
C10 C6 H6 125.7
Re2 C6 H6 122.6
U1 C6 H6 119.2
C6 C7 C8 105.6(4)
C6 C7 Re2 69.1(2)
C8 C7 Re2 66.1(2)
C6 C7 U1 78.3(2)
C8 C7 U1 76.8(2)
Re2 C7 U1 120.03(18)
C6 C7 H7 127.2
C8 C7 H7 127.2
Re2 C7 H7 129.0
U1 C7 H7 110.9
C9 C8 C7 107.7(4)
C9 C8 Re2 75.2(3)
C7 C8 Re2 73.6(2)
C9 C8 U1 71.9(2)
C7 C8 U1 72.5(2)
Re2 C8 U1 121.66(18)
C9 C8 H8 126.1
C7 C8 H8 126.1
Re2 C8 H8 117.1
U1 C8 H8 121.2
C10 C9 C8 107.5(4)
C10 C9 Re2 69.4(3)
C8 C9 Re2 65.4(2)
C10 C9 U1 79.3(3)
C8 C9 U1 77.8(2)
Re2 C9 U1 119.79(19)
C10 C9 H9 126.3
C8 C9 H9 126.3
Re2 C9 H9 130.5
U1 C9 H9 109.6
C9 C10 C6 109.4(4)
C9 C10 Re2 73.4(3)
C6 C10 Re2 69.8(2)
C9 C10 U1 71.7(2)
C6 C10 U1 75.6(2)
Re2 C10 U1 117.82(18)
C9 C10 H10 125.3
C6 C10 H10 125.3
Re2 C10 H10 123.0
U1 C10 H10 119.1
C12 C11 C15 106.4(4)
C12 C11 Re3 68.5(2)
C15 C11 Re3 67.7(2)
C12 C11 U1 74.3(2)
C15 C11 U1 84.3(2)
Re3 C11 U1 123.34(17)
C12 C11 H11 126.8
C15 C11 H11 126.8
Re3 C11 H11 128.4
U1 C11 H11 108.0
C11 C12 C13 107.7(4)
C11 C12 Re3 72.2(2)
C13 C12 Re3 70.9(2)
C11 C12 U1 75.0(2)
C13 C12 U1 79.9(2)
Re3 C12 U1 125.88(18)
C11 C12 H12 126.1
C13 C12 H12 126.1
Re3 C12 H12 122.5
U1 C12 H12 111.6
C14 C13 C12 108.7(4)
C14 C13 Re3 74.3(2)
C12 C13 Re3 69.3(2)
C14 C13 U1 78.2(3)
C12 C13 U1 70.0(2)
Re3 C13 U1 119.14(18)
C14 C13 H13 125.7
C12 C13 H13 125.7
Re3 C13 H13 122.4
U1 C13 H13 117.9
C13 C14 C15 107.5(4)
C13 C14 Re3 67.8(2)
C15 C14 Re3 66.1(2)
C13 C14 U1 73.3(2)
C15 C14 U1 77.8(2)
Re3 C14 U1 113.70(17)
C13 C14 H14 126.3
C15 C14 H14 126.3
Re3 C14 H14 131.4
U1 C14 H14 114.9
C14 C15 C11 108.7(4)
C14 C15 Re3 75.4(3)
C11 C15 Re3 72.5(2)
C14 C15 U1 74.0(2)
C11 C15 U1 66.5(2)
Re3 C15 U1 115.98(17)
C14 C15 H15 125.6
C11 C15 H15 125.6
Re3 C15 H15 118.3
U1 C15 H15 125.4
N1 C16 C17 125.1(4)
N1 C16 H16 117.5
C17 C16 H16 117.5
C16 C17 C18 120.6(4)
C16 C17 H17 119.7
C18 C17 H17 119.7
N2 C18 C17 121.9(4)
N2 C18 C19 123.1(4)
C17 C18 C19 115.0(4)
C20 C19 C18 119.8(4)
C20 C19 H19 120.1
C18 C19 H19 120.1
N1 C20 C19 125.7(4)
N1 C20 H20 117.1
C19 C20 H20 117.1
N2 C21 H21A 109.5
N2 C21 H21B 109.5
H21A C21 H21B 109.5
N2 C21 H21C 109.5
H21A C21 H21C 109.5
H21B C21 H21C 109.5
N2 C22 H22A 109.5
N2 C22 H22B 109.5
H22A C22 H22B 109.5
N2 C22 H22C 109.5
H22A C22 H22C 109.5
H22B C22 H22C 109.5
C31 C23 C24 120.6(5)
C31 C23 N3 119.8(5)
C24 C23 N3 119.4(5)
C28 C24 C23 118.8(6)
C28 C24 C26 118.5(6)
C23 C24 C26 122.7(5)
C26 C25 H25A 109.5
C26 C25 H25B 109.5
H25A C25 H25B 109.5
C26 C25 H25C 109.5
H25A C25 H25C 109.5
H25B C25 H25C 109.5
C27 C26 C25 109.0(6)
C27 C26 C24 110.8(6)
C25 C26 C24 114.9(7)
C27 C26 H26 107.2
C25 C26 H26 107.2
C24 C26 H26 107.2
C26 C27 H27A 109.5
C26 C27 H27B 109.5
H27A C27 H27B 109.5
C26 C27 H27C 109.5
H27A C27 H27C 109.5
H27B C27 H27C 109.5
C29 C28 C24 120.6(7)
C29 C28 H28 119.7
C24 C28 H28 119.7
C28 C29 C30 122.3(7)
C28 C29 H29 118.9
C30 C29 H29 118.9
C29 C30 C31 120.3(6)
C29 C30 H30 119.8
C31 C30 H30 119.8
C23 C31 C30 117.4(5)
C23 C31 C33 122.6(5)
C30 C31 C33 120.0(5)
C33 C32 H32A 109.5
C33 C32 H32B 109.5
H32A C32 H32B 109.5
C33 C32 H32C 109.5
H32A C32 H32C 109.5
H32B C32 H32C 109.5
C31 C33 C32 113.1(6)
C31 C33 C34 111.6(5)
C32 C33 C34 107.8(5)
C31 C33 H33 108.1
C32 C33 H33 108.1
C34 C33 H33 108.1
C33 C34 H34A 109.5
C33 C34 H34B 109.5
H34A C34 H34B 109.5
C33 C34 H34C 109.5
H34A C34 H34C 109.5
H34B C34 H34C 109.5
C36 C35 H35A 109.5
C36 C35 H35B 109.5
H35A C35 H35B 109.5
C36 C35 H35C 109.5
H35A C35 H35C 109.5
H35B C35 H35C 109.5
N3 C36 C37 123.0(5)
N3 C36 C35 120.4(5)
C37 C36 C35 116.6(5)
C38 C37 C36 127.7(5)
C38 C37 H37 116.1
C36 C37 H37 116.1
N4 C38 C37 123.6(5)
N4 C38 C39 120.0(5)
C37 C38 C39 116.4(5)
C38 C39 H39A 109.5
C38 C39 H39B 109.5
H39A C39 H39B 109.5
C38 C39 H39C 109.5
H39A C39 H39C 109.5
H39B C39 H39C 109.5
C48 C40 C41 121.2(7)
C48 C40 N4 121.9(6)
C41 C40 N4 116.9(7)
C45 C41 C40 118.0(8)
C45 C41 C43 119.2(7)
C40 C41 C43 122.8(7)
C43 C42 H42A 109.5
C43 C42 H42B 109.5
H42A C42 H42B 109.5
C43 C42 H42C 109.5
H42A C42 H42C 109.5
H42B C42 H42C 109.5
C41 C43 C42 114.9(8)
C41 C43 C44 112.3(9)
C42 C43 C44 107.1(8)
C41 C43 H43 107.4
C42 C43 H43 107.4
C44 C43 H43 107.4
C43 C44 H44A 109.5
C43 C44 H44B 109.5
H44A C44 H44B 109.5
C43 C44 H44C 109.5
H44A C44 H44C 109.5
H44B C44 H44C 109.5
C46 C45 C41 121.1(8)
C46 C45 H45 119.5
C41 C45 H45 119.5
C47 C46 C45 119.5(8)
C47 C46 H46 120.2
C45 C46 H46 120.2
C46 C47 C48 120.7(9)
C46 C47 H47 119.7
C48 C47 H47 119.7
C40 C48 C47 119.5(8)
C40 C48 C50 122.8(7)
C47 C48 C50 117.8(8)
C50 C49 H49A 109.5
C50 C49 H49B 109.5
H49A C49 H49B 109.5
C50 C49 H49C 109.5
H49A C49 H49C 109.5
H49B C49 H49C 109.5
C49 C50 C51 111.6(7)
C49 C50 C48 113.1(6)
C51 C50 C48 113.0(7)
C49 C50 H50 106.2
C51 C50 H50 106.2
C48 C50 H50 106.2
C50 C51 H51A 109.5
C50 C51 H51B 109.5
H51A C51 H51B 109.5
C50 C51 H51C 109.5
H51A C51 H51C 109.5
H51B C51 H51C 109.5
C53 C52 C60 120.9(4)
C53 C52 N5 118.6(4)
C60 C52 N5 120.5(4)
C57 C53 C52 118.4(5)
C57 C53 C55 119.0(5)
C52 C53 C55 122.6(4)
C55 C54 H54A 109.5
C55 C54 H54B 109.5
H54A C54 H54B 109.5
C55 C54 H54C 109.5
H54A C54 H54C 109.5
H54B C54 H54C 109.5
C53 C55 C56 110.5(5)
C53 C55 C54 110.1(6)
C56 C55 C54 111.2(6)
C53 C55 H55 108.3
C56 C55 H55 108.3
C54 C55 H55 108.3
C55 C56 H56A 109.5
C55 C56 H56B 109.5
H56A C56 H56B 109.5
C55 C56 H56C 109.5
H56A C56 H56C 109.5
H56B C56 H56C 109.5
C58 C57 C53 121.3(5)
C58 C57 H57 119.3
C53 C57 H57 119.3
C57 C58 C59 119.4(5)
C57 C58 H58 120.3
C59 C58 H58 120.3
C58 C59 C60 121.7(5)
C58 C59 H59 119.2
C60 C59 H59 119.2
C59 C60 C52 118.2(5)
C59 C60 C62 119.3(4)
C52 C60 C62 122.4(4)
C62 C61 H61A 109.5
C62 C61 H61B 109.5
H61A C61 H61B 109.5
C62 C61 H61C 109.5
H61A C61 H61C 109.5
H61B C61 H61C 109.5
C60 C62 C61 111.5(4)
C60 C62 C63 114.1(4)
C61 C62 C63 109.8(5)
C60 C62 H62 107.0
C61 C62 H62 107.0
C63 C62 H62 107.0
C62 C63 H63A 109.5
C62 C63 H63B 109.5
H63A C63 H63B 109.5
C62 C63 H63C 109.5
H63A C63 H63C 109.5
H63B C63 H63C 109.5
C65 C64 H64A 109.5
C65 C64 H64B 109.5
H64A C64 H64B 109.5
C65 C64 H64C 109.5
H64A C64 H64C 109.5
H64B C64 H64C 109.5
N5 C65 C66 123.4(4)
N5 C65 C64 120.3(4)
C66 C65 C64 116.2(4)
C65 C66 C67 128.0(4)
C65 C66 H66 116.0
C67 C66 H66 116.0
N6 C67 C66 122.1(4)
N6 C67 C68 121.5(4)
C66 C67 C68 116.3(4)
C67 C68 H68A 109.5
C67 C68 H68B 109.5
H68A C68 H68B 109.5
C67 C68 H68C 109.5
H68A C68 H68C 109.5
H68B C68 H68C 109.5
C70 C69 C77 121.1(4)
C70 C69 N6 118.8(4)
C77 C69 N6 119.8(4)
C74 C70 C69 119.0(5)
C74 C70 C72 118.7(5)
C69 C70 C72 122.3(4)
C72 C71 H71A 109.5
C72 C71 H71B 109.5
H71A C71 H71B 109.5
C72 C71 H71C 109.5
H71A C71 H71C 109.5
H71B C71 H71C 109.5
C73 C72 C70 113.5(4)
C73 C72 C71 111.3(5)
C70 C72 C71 110.8(5)
C73 C72 H72 106.9
C70 C72 H72 106.9
C71 C72 H72 106.9
C72 C73 H73A 109.5
C72 C73 H73B 109.5
H73A C73 H73B 109.5
C72 C73 H73C 109.5
H73A C73 H73C 109.5
H73B C73 H73C 109.5
C75 C74 C70 120.4(5)
C75 C74 H74 119.8
C70 C74 H74 119.8
C74 C75 C76 120.8(5)
C74 C75 H75 119.6
C76 C75 H75 119.6
C75 C76 C77 121.3(5)
C75 C76 H76 119.3
C77 C76 H76 119.3
C69 C77 C76 117.0(5)
C69 C77 C79 122.5(4)
C76 C77 C79 120.5(5)
C79 C78 H78A 109.5
C79 C78 H78B 109.5
H78A C78 H78B 109.5
C79 C78 H78C 109.5
H78A C78 H78C 109.5
H78B C78 H78C 109.5
C78 C79 C80 109.9(5)
C78 C79 C77 111.1(6)
C80 C79 C77 113.8(5)
C78 C79 H79 107.3
C80 C79 H79 107.3
C77 C79 H79 107.3
C79 C80 H80A 109.5
C79 C80 H80B 109.5
H80A C80 H80B 109.5
C79 C80 H80C 109.5
H80A C80 H80C 109.5
H80B C80 H80C 109.5
C82 C81 C89 120.4(4)
C82 C81 N7 119.3(3)
C89 C81 N7 120.3(4)
C86 C82 C81 118.5(4)
C86 C82 C84 119.6(4)
C81 C82 C84 121.9(4)
C84 C83 H83A 109.5
C84 C83 H83B 109.5
H83A C83 H83B 109.5
C84 C83 H83C 109.5
H83A C83 H83C 109.5
H83B C83 H83C 109.5
C83 C84 C82 110.9(5)
C83 C84 C85 108.1(4)
C82 C84 C85 114.0(5)
C83 C84 H84 107.9
C82 C84 H84 107.9
C85 C84 H84 107.9
C84 C85 H85A 109.5
C84 C85 H85B 109.5
H85A C85 H85B 109.5
C84 C85 H85C 109.5
H85A C85 H85C 109.5
H85B C85 H85C 109.5
C87 C86 C82 121.9(5)
C87 C86 H86 119.0
C82 C86 H86 119.0
C86 C87 C88 119.5(4)
C86 C87 H87 120.2
C88 C87 H87 120.2
C87 C88 C89 121.6(4)
C87 C88 H88 119.2
C89 C88 H88 119.2
C88 C89 C81 118.1(4)
C88 C89 C91 119.4(4)
C81 C89 C91 122.5(4)
C91 C90 H90A 109.5
C91 C90 H90B 109.5
H90A C90 H90B 109.5
C91 C90 H90C 109.5
H90A C90 H90C 109.5
H90B C90 H90C 109.5
C89 C91 C92 112.4(4)
C89 C91 C90 111.4(4)
C92 C91 C90 107.7(4)
C89 C91 H91 108.4
C92 C91 H91 108.4
C90 C91 H91 108.4
C91 C92 H92A 109.5
C91 C92 H92B 109.5
H92A C92 H92B 109.5
C91 C92 H92C 109.5
H92A C92 H92C 109.5
H92B C92 H92C 109.5
C94 C93 H93A 109.5
C94 C93 H93B 109.5
H93A C93 H93B 109.5
C94 C93 H93C 109.5
H93A C93 H93C 109.5
H93B C93 H93C 109.5
N7 C94 C95 122.6(3)
N7 C94 C93 121.2(4)
C95 C94 C93 116.2(4)
C96 C95 C94 127.6(4)
C96 C95 H95 116.2
C94 C95 H95 116.2
N8 C96 C95 123.8(4)
N8 C96 C97 120.5(4)
C95 C96 C97 115.7(4)
C96 C97 H97A 109.5
C96 C97 H97B 109.5
H97A C97 H97B 109.5
C96 C97 H97C 109.5
H97A C97 H97C 109.5
H97B C97 H97C 109.5
C99 C98 C106 121.9(4)
C99 C98 N8 119.1(4)
C106 C98 N8 118.8(4)
C98 C99 C103 117.1(5)
C98 C99 C101 123.1(4)
C103 C99 C101 119.7(5)
C101 C100 H10A 109.5
C101 C100 H10B 109.5
H10A C100 H10B 109.5
C101 C100 H10C 109.5
H10A C100 H10C 109.5
H10B C100 H10C 109.5
C102 C101 C99 112.4(4)
C102 C101 C100 109.5(5)
C99 C101 C100 113.1(4)
C102 C101 H101 107.2
C99 C101 H101 107.2
C100 C101 H101 107.2
C101 C102 H10D 109.5
C101 C102 H10E 109.5
H10D C102 H10E 109.5
C101 C102 H10F 109.5
H10D C102 H10F 109.5
H10E C102 H10F 109.5
C104 C103 C99 122.1(6)
C104 C103 H103 119.0
C99 C103 H103 119.0
C105 C104 C103 119.9(5)
C105 C104 H104 120.0
C103 C104 H104 120.0
C104 C105 C106 122.0(5)
C104 C105 H105 119.0
C106 C105 H105 119.0
C98 C106 C105 117.0(5)
C98 C106 C108 123.1(4)
C105 C106 C108 119.8(5)
C108 C107 H10G 109.5
C108 C107 H10H 109.5
H10G C107 H10H 109.5
C108 C107 H10I 109.5
H10G C107 H10I 109.5
H10H C107 H10I 109.5
C106 C108 C107 112.8(6)
C106 C108 C109 112.8(5)
C107 C108 C109 109.8(5)
C106 C108 H108 107.0
C107 C108 H108 107.0
C109 C108 H108 107.0
C108 C109 H10J 109.5
C108 C109 H10K 109.5
H10J C109 H10K 109.5
C108 C109 H10L 109.5
H10J C109 H10L 109.5
H10K C109 H10L 109.5
C20 N1 C16 113.7(4)
C20 N1 U1 122.8(3)
C16 N1 U1 122.2(3)
C18 N2 C22 121.6(5)
C18 N2 C21 119.9(4)
C22 N2 C21 117.4(5)
C36 N3 C23 117.5(4)
C36 N3 Re1 130.0(4)
C23 N3 Re1 112.6(3)
C38 N4 C40 115.8(5)
C38 N4 C40A 118.5(8)
C38 N4 Re1 129.0(4)
C40 N4 Re1 114.3(3)
C40A N4 Re1 110.1(8)
C65 N5 C52 117.3(3)
C65 N5 Re2 129.0(3)
C52 N5 Re2 113.4(3)
C67 N6 C69 118.8(3)
C67 N6 Re2 130.4(3)
C69 N6 Re2 110.8(2)
C94 N7 C81 115.6(3)
C94 N7 Re3 130.3(3)
C81 N7 Re3 114.0(2)
C96 N8 C98 113.9(3)
C96 N8 Re3 128.5(3)
C98 N8 Re3 117.6(2)
N3 Re1 N4 86.66(16)
N3 Re1 C3 126.00(17)
N4 Re1 C3 127.28(19)
N3 Re1 C5 143.84(19)
N4 Re1 C5 113.16(18)
C3 Re1 C5 66.42(17)
N3 Re1 C1 109.39(17)
N4 Re1 C1 147.6(2)
C3 Re1 C1 65.92(17)
C5 Re1 C1 39.5(2)
N3 Re1 C2 101.96(15)
N4 Re1 C2 166.68(19)
C3 Re1 C2 39.43(18)
C5 Re1 C2 65.29(17)
C1 Re1 C2 38.3(2)
N3 Re1 C4 165.36(16)
N4 Re1 C4 105.45(16)
C3 Re1 C4 39.73(17)
C5 Re1 C4 38.06(19)
C1 Re1 C4 64.44(17)
C2 Re1 C4 64.69(16)
N5 Re2 N6 87.02(13)
N5 Re2 C8 126.80(19)
N6 Re2 C8 125.05(17)
N5 Re2 C6 112.78(15)
N6 Re2 C6 145.11(17)
C8 Re2 C6 66.45(16)
N5 Re2 C10 147.26(18)
N6 Re2 C10 110.89(16)
C8 Re2 C10 65.48(19)
C6 Re2 C10 38.94(18)
N5 Re2 C7 103.73(15)
N6 Re2 C7 165.30(16)
C8 Re2 C7 40.29(19)
C6 Re2 C7 38.74(17)
C10 Re2 C7 64.94(16)
N5 Re2 C9 166.09(17)
N6 Re2 C9 102.86(15)
C8 Re2 C9 39.3(2)
C6 Re2 C9 64.06(17)
C10 Re2 C9 37.2(2)
C7 Re2 C9 64.93(17)
N7 Re3 N8 86.79(13)
N7 Re3 C15 126.81(16)
N8 Re3 C15 129.46(15)
N7 Re3 C12 106.40(15)
N8 Re3 C12 146.28(16)
C15 Re3 C12 66.58(16)
N7 Re3 C13 141.52(17)
N8 Re3 C13 113.51(15)
C15 Re3 C13 65.51(18)
C12 Re3 C13 39.81(17)
N7 Re3 C11 100.24(14)
N8 Re3 C11 169.13(14)
C15 Re3 C11 39.74(16)
C12 Re3 C11 39.28(16)
C13 Re3 C11 65.65(16)
N7 Re3 C14 164.19(15)
N8 Re3 C14 107.79(15)
C15 Re3 C14 38.47(18)
C12 Re3 C14 64.81(16)
C13 Re3 C14 37.81(19)
C11 Re3 C14 64.46(16)
N1 U1 C9 124.00(12)
N1 U1 C12 83.50(12)
C9 U1 C12 126.26(14)
N1 U1 C11 76.83(11)
C9 U1 C11 105.07(15)
C12 U1 C11 30.68(12)
N1 U1 C7 84.31(12)
C9 U1 C7 51.01(13)
C12 U1 C7 159.75(14)
C11 U1 C7 130.01(13)
N1 U1 C2 68.36(11)
C9 U1 C2 137.49(16)
C12 U1 C2 93.66(14)
C11 U1 C2 117.42(14)
C7 U1 C2 96.79(14)
N1 U1 C4 117.63(11)
C9 U1 C4 109.17(15)
C12 U1 C4 90.34(14)
C11 U1 C4 120.16(14)
C7 U1 C4 109.66(15)
C2 U1 C4 50.14(13)
N1 U1 C8 114.99(13)
C9 U1 C8 30.32(16)
C12 U1 C8 155.58(15)
C11 U1 C8 134.20(14)
C7 U1 C8 30.68(15)
C2 U1 C8 107.67(16)
C4 U1 C8 94.29(14)
N1 U1 C1 82.87(14)
C9 U1 C1 108.07(17)
C12 U1 C1 121.62(14)
C11 U1 C1 146.77(14)
C7 U1 C1 72.59(13)
C2 U1 C1 29.43(15)
C4 U1 C1 49.28(14)
C8 U1 C1 78.35(16)
N1 U1 C10 97.86(14)
C9 U1 C10 29.05(15)
C12 U1 C10 116.69(13)
C11 U1 C10 87.66(13)
C7 U1 C10 49.43(13)
C2 U1 C10 145.61(15)
C4 U1 C10 138.05(15)
C8 U1 C10 48.09(14)
C1 U1 C10 121.31(13)
N1 U1 C6 75.20(11)
C9 U1 C6 49.05(13)
C12 U1 C6 130.55(13)
C11 U1 C6 100.28(12)
C7 U1 C6 29.74(13)
C2 U1 C6 117.68(15)
C4 U1 C6 139.07(14)
C8 U1 C6 48.45(12)
C1 U1 C6 99.58(13)
C10 U1 C6 29.37(14)
N1 U1 C3 89.52(12)
C9 U1 C3 139.15(15)
C12 U1 C3 75.09(12)
C11 U1 C3 104.94(12)
C7 U1 C3 120.93(12)
C2 U1 C3 29.80(14)
C4 U1 C3 30.35(13)
C8 U1 C3 118.60(13)
C1 U1 C3 48.37(13)
C10 U1 C3 166.62(13)
C6 U1 C3 146.60(13)
C40A C48A C47A 120.0
C40A C48A C50A 119.3(15)
C47A C48A C50A 120.7(15)
C41A C40A C48A 120.0
C41A C40A N4 127.2(11)
C48A C40A N4 112.2(11)
C45A C41A C40A 120.0
C45A C41A C43A 116.0(16)
C40A C41A C43A 123.9(16)
C41A C45A C46A 120.0
C41A C45A H45A 120.0
C46A C45A H45A 120.0
C47A C46A C45A 120.0
C47A C46A H46A 120.0
C45A C46A H46A 120.0
C46A C47A C48A 120.0
C46A C47A H47A 120.0
C48A C47A H47A 120.0
C43A C42A H42D 109.5
C43A C42A H42E 109.5
H42D C42A H42E 109.5
C43A C42A H42F 109.5
H42D C42A H42F 109.5
H42E C42A H42F 109.5
C41A C43A C44A 114(3)
C41A C43A C42A 113(3)
C44A C43A C42A 102(3)
C41A C43A H43A 109.4
C44A C43A H43A 109.4
C42A C43A H43A 109.4
C43A C44A H44D 109.5
C43A C44A H44E 109.5
H44D C44A H44E 109.5
C43A C44A H44F 109.5
H44D C44A H44F 109.5
H44E C44A H44F 109.5
C50A C49A H49D 109.5
C50A C49A H49E 109.5
H49D C49A H49E 109.5
C50A C49A H49F 109.5
H49D C49A H49F 109.5
H49E C49A H49F 109.5
C49A C50A C48A 118(3)
C49A C50A C51A 118(2)
C48A C50A C51A 106(3)
C49A C50A H50A 104.5
C48A C50A H50A 104.5
C51A C50A H50A 104.5
C50A C51A H51D 109.5
C50A C51A H51E 109.5
H51D C51A H51E 109.5
C50A C51A H51F 109.5
H51D C51A H51F 109.5
H51E C51A H51F 109.5

loop_
_geom_bond_atom_site_label_1
_geom_bond_atom_site_label_2
_geom_bond_distance
C1 C2 1.413(7)
C1 C5 1.445(7)
C1 Re1 2.146(4)
C1 U1 2.804(4)
C1 H1 0.9500
C2 C3 1.439(7)
C2 Re1 2.164(4)
C2 U1 2.757(4)
C2 H2 0.9500
C3 C4 1.465(6)
C3 Re1 2.097(4)
C3 U1 2.831(4)
C3 H3 0.9500
C4 C5 1.415(7)
C4 Re1 2.204(4)
C4 U1 2.759(4)
C4 H4 0.9500
C5 Re1 2.132(4)
C5 U1 2.846(4)
C5 H5 0.9500
C6 C7 1.432(6)
C6 C10 1.432(7)
C6 Re2 2.138(4)
C6 U1 2.828(4)
C6 H6 0.9500
C7 C8 1.469(7)
C7 Re2 2.179(4)
C7 U1 2.745(4)
C7 H7 0.9500
C8 C9 1.447(8)
C8 Re2 2.077(4)
C8 U1 2.801(4)
C8 H8 0.9500
C9 C10 1.393(7)
C9 Re2 2.208(4)
C9 U1 2.723(4)
C9 H9 0.9500
C10 Re2 2.156(4)
C10 U1 2.819(4)
C10 H10 0.9500
C11 C12 1.445(6)
C11 C15 1.457(6)
C11 Re3 2.173(4)
C11 U1 2.736(4)
C11 H11 0.9500
C12 C13 1.455(6)
C12 Re3 2.125(4)
C12 U1 2.728(4)
C12 H12 0.9500
C13 C14 1.422(7)
C13 Re3 2.148(4)
C13 U1 2.857(4)
C13 H13 0.9500
C14 C15 1.435(7)
C14 Re3 2.233(4)
C14 U1 2.919(4)
C14 H14 0.9500
C15 Re3 2.109(4)
C15 U1 2.969(4)
C15 H15 0.9500
C16 N1 1.345(5)
C16 C17 1.367(6)
C16 H16 0.9500
C17 C18 1.381(6)
C17 H17 0.9500
C18 N2 1.359(6)
C18 C19 1.413(7)
C19 C20 1.357(6)
C19 H19 0.9500
C20 N1 1.343(6)
C20 H20 0.9500
C21 N2 1.455(7)
C21 H21A 0.9800
C21 H21B 0.9800
C21 H21C 0.9800
C22 N2 1.433(7)
C22 H22A 0.9800
C22 H22B 0.9800
C22 H22C 0.9800
C23 C31 1.393(8)
C23 C24 1.424(8)
C23 N3 1.431(6)
C24 C28 1.379(9)
C24 C26 1.525(10)
C25 C26 1.517(11)
C25 H25A 0.9800
C25 H25B 0.9800
C25 H25C 0.9800
C26 C27 1.517(10)
C26 H26 1.0000
C27 H27A 0.9800
C27 H27B 0.9800
C27 H27C 0.9800
C28 C29 1.343(11)
C28 H28 0.9500
C29 C30 1.362(10)
C29 H29 0.9500
C30 C31 1.420(8)
C30 H30 0.9500
C31 C33 1.504(8)
C32 C33 1.509(9)
C32 H32A 0.9800
C32 H32B 0.9800
C32 H32C 0.9800
C33 C34 1.543(8)
C33 H33 1.0000
C34 H34A 0.9800
C34 H34B 0.9800
C34 H34C 0.9800
C35 C36 1.514(7)
C35 H35A 0.9800
C35 H35B 0.9800
C35 H35C 0.9800
C36 N3 1.343(6)
C36 C37 1.369(8)
C37 C38 1.367(8)
C37 H37 0.9500
C38 N4 1.350(6)
C38 C39 1.527(9)
C39 H39A 0.9800
C39 H39B 0.9800
C39 H39C 0.9800
C40 C48 1.351(12)
C40 C41 1.417(9)
C40 N4 1.447(8)
C41 C45 1.398(11)
C41 C43 1.486(12)
C42 C43 1.515(11)
C42 H42A 0.9800
C42 H42B 0.9800
C42 H42C 0.9800
C43 C44 1.539(13)
C43 H43 1.0000
C44 H44A 0.9800
C44 H44B 0.9800
C44 H44C 0.9800
C45 C46 1.384(13)
C45 H45 0.9500
C46 C47 1.372(12)
C46 H46 0.9500
C47 C48 1.414(11)
C47 H47 0.9500
C48 C50 1.519(12)
C49 C50 1.498(11)
C49 H49A 0.9800
C49 H49B 0.9800
C49 H49C 0.9800
C50 C51 1.514(10)
C50 H50 1.0000
C51 H51A 0.9800
C51 H51B 0.9800
C51 H51C 0.9800
C52 C53 1.399(7)
C52 C60 1.406(6)
C52 N5 1.440(5)
C53 C57 1.394(7)
C53 C55 1.511(7)
C54 C55 1.552(10)
C54 H54A 0.9800
C54 H54B 0.9800
C54 H54C 0.9800
C55 C56 1.521(11)
C55 H55 1.0000
C56 H56A 0.9800
C56 H56B 0.9800
C56 H56C 0.9800
C57 C58 1.376(8)
C57 H57 0.9500
C58 C59 1.382(8)
C58 H58 0.9500
C59 C60 1.385(7)
C59 H59 0.9500
C60 C62 1.517(7)
C61 C62 1.519(7)
C61 H61A 0.9800
C61 H61B 0.9800
C61 H61C 0.9800
C62 C63 1.521(7)
C62 H62 1.0000
C63 H63A 0.9800
C63 H63B 0.9800
C63 H63C 0.9800
C64 C65 1.517(6)
C64 H64A 0.9800
C64 H64B 0.9800
C64 H64C 0.9800
C65 N5 1.356(5)
C65 C66 1.384(6)
C66 C67 1.400(6)
C66 H66 0.9500
C67 N6 1.338(5)
C67 C68 1.511(6)
C68 H68A 0.9800
C68 H68B 0.9800
C68 H68C 0.9800
C69 C70 1.390(7)
C69 C77 1.389(7)
C69 N6 1.455(5)
C70 C74 1.387(7)
C70 C72 1.522(8)
C71 C72 1.534(8)
C71 H71A 0.9800
C71 H71B 0.9800
C71 H71C 0.9800
C72 C73 1.506(9)
C72 H72 1.0000
C73 H73A 0.9800
C73 H73B 0.9800
C73 H73C 0.9800
C74 C75 1.349(8)
C74 H74 0.9500
C75 C76 1.363(8)
C75 H75 0.9500
C76 C77 1.405(7)
C76 H76 0.9500
C77 C79 1.537(8)
C78 C79 1.503(9)
C78 H78A 0.9800
C78 H78B 0.9800
C78 H78C 0.9800
C79 C80 1.525(9)
C79 H79 1.0000
C80 H80A 0.9800
C80 H80B 0.9800
C80 H80C 0.9800
C81 C82 1.398(6)
C81 C89 1.409(6)
C81 N7 1.449(5)
C82 C86 1.389(6)
C82 C84 1.519(6)
C83 C84 1.503(8)
C83 H83A 0.9800
C83 H83B 0.9800
C83 H83C 0.9800
C84 C85 1.530(8)
C84 H84 1.0000
C85 H85A 0.9800
C85 H85B 0.9800
C85 H85C 0.9800
C86 C87 1.364(7)
C86 H86 0.9500
C87 C88 1.370(7)
C87 H87 0.9500
C88 C89 1.397(6)
C88 H88 0.9500
C89 C91 1.516(6)
C90 C91 1.549(7)
C90 H90A 0.9800
C90 H90B 0.9800
C90 H90C 0.9800
C91 C92 1.540(7)
C91 H91 1.0000
C92 H92A 0.9800
C92 H92B 0.9800
C92 H92C 0.9800
C93 C94 1.511(5)
C93 H93A 0.9800
C93 H93B 0.9800
C93 H93C 0.9800
C94 N7 1.338(5)
C94 C95 1.391(6)
C95 C96 1.387(6)
C95 H95 0.9500
C96 N8 1.350(5)
C96 C97 1.509(6)
C97 H97A 0.9800
C97 H97B 0.9800
C97 H97C 0.9800
C98 C99 1.400(7)
C98 C106 1.404(7)
C98 N8 1.449(5)
C99 C103 1.406(6)
C99 C101 1.520(7)
C100 C101 1.537(7)
C100 H10A 0.9800
C100 H10B 0.9800
C100 H10C 0.9800
C101 C102 1.502(8)
C101 H101 1.0000
C102 H10D 0.9800
C102 H10E 0.9800
C102 H10F 0.9800
C103 C104 1.363(9)
C103 H103 0.9500
C104 C105 1.357(9)
C104 H104 0.9500
C105 C106 1.411(7)
C105 H105 0.9500
C106 C108 1.506(8)
C107 C108 1.509(9)
C107 H10G 0.9800
C107 H10H 0.9800
C107 H10I 0.9800
C108 C109 1.513(9)
C108 H108 1.0000
C109 H10J 0.9800
C109 H10K 0.9800
C109 H10L 0.9800
N1 U1 2.632(3)
N3 Re1 2.031(3)
N4 C40A 1.539(13)
N4 Re1 2.038(4)
N5 Re2 2.043(3)
N6 Re2 2.052(3)
N7 Re3 2.047(3)
N8 Re3 2.061(3)
C48A C40A 1.3900
C48A C47A 1.3900
C48A C50A 1.50(4)
C40A C41A 1.3900
C41A C45A 1.3900
C41A C43A 1.53(4)
C45A C46A 1.3900
C45A H45A 0.9500
C46A C47A 1.3900
C46A H46A 0.9500
C47A H47A 0.9500
C42A C43A 1.65(4)
C42A H42D 0.9800
C42A H42E 0.9800
C42A H42F 0.9800
C43A C44A 1.55(5)
C43A H43A 1.0000
C44A H44D 0.9800
C44A H44E 0.9800
C44A H44F 0.9800
C49A C50A 1.31(5)
C49A H49D 0.9800
C49A H49E 0.9800
C49A H49F 0.9800
C50A C51A 1.63(4)
C50A H50A 1.0000
C51A H51D 0.9800
C51A H51E 0.9800
C51A H51F 0.9800
